data_4300222
loop_
_publ_author_name
'O. Danny Fox'
'Jenny F.-Y. Leung'
'Jesse M. Hunter'
'N. Kent Dalley'
'Roger G. Harrison'

_publ_section_title
;
Metal-Assembled Cobalt(II) Resorc[4]arene-Based Cage Molecules That
Reversibly Capture Organic Molecules from Water and Act as NMR Shift
Reagents
;
_journal_name_full 'Inorganic Chemistry'
_journal_page_first 783
_journal_page_last 790
_journal_paper_doi 10.1021/ic991235i
_journal_volume 39
_journal_year 2000
_chemical_formula_sum 'C73 H93 Cl3 N4 O24'
_chemical_formula_weight 1516.86
_space_group_IT_number 14
_symmetry_cell_setting monoclinic
_symmetry_space_group_name_Hall '-P 2yn'
_symmetry_space_group_name_H-M 'P 1 21/n 1'
_atom_sites_solution_hydrogens geom
_atom_sites_solution_primary direct
_atom_sites_solution_secondary difmap
_audit_creation_method SHELXL
_cell_angle_alpha 90.00
_cell_angle_beta 106.30(4)
_cell_angle_gamma 90.00
_cell_formula_units_Z 4
_cell_length_a 17.766(11)
_cell_length_b 17.159(10)
_cell_length_c 25.958(9)
_cell_measurement_reflns_used 39
_cell_measurement_temperature 293(2)
_cell_measurement_theta_max 13.8
_cell_measurement_theta_min 4.7
_cell_volume 7595(7)
_computing_cell_refinement 'same as above least-squares'
_computing_data_collection 'Siemens software'
_computing_data_reduction 'same as above'
_computing_molecular_graphics 'SHELXTL PC ver.5.03 (Sheldrick,1994)'
_computing_structure_refinement 'SHELXTL-PC ver.5.03 (Sheldrick,1994)'
_computing_structure_solution 'SHELXTL-PLUS (Sheldrick, 1990)'
_diffrn_ambient_temperature 293(2)
_diffrn_measurement_device 'Siemens R3m/V'
_diffrn_measurement_method 'theta-2theta scans'
_diffrn_radiation_monochromator graphite
_diffrn_radiation_source 'fine-focus sealed tube'
_diffrn_radiation_type MoK\a
_diffrn_radiation_wavelength 0.71073
_diffrn_reflns_av_R_equivalents 0.0742
_diffrn_reflns_av_sigmaI/netI 0.1079
_diffrn_reflns_limit_h_max 17
_diffrn_reflns_limit_h_min 0
_diffrn_reflns_limit_k_max 16
_diffrn_reflns_limit_k_min 0
_diffrn_reflns_limit_l_max 24
_diffrn_reflns_limit_l_min -25
_diffrn_reflns_number 7419
_diffrn_reflns_theta_max 20.06
_diffrn_reflns_theta_min 2.51
_diffrn_standards_interval_count 97
_diffrn_standards_number 3
_exptl_absorpt_coefficient_mu 0.200
_exptl_crystal_colour colorless
_exptl_crystal_density_diffrn 1.327
_exptl_crystal_description 'thin plate'
_exptl_crystal_F_000 3208
_exptl_crystal_size_max 0.7
_exptl_crystal_size_mid 0.35
_exptl_crystal_size_min 0.1
_refine_diff_density_max 0.470
_refine_diff_density_min -0.304
_refine_diff_density_rms 0.055
_refine_ls_extinction_coef 0.0001(2)
_refine_ls_extinction_expression Fc^*^=kFc[1+0.001xFc^2^\l^3^/sin(2\q)]^-1/4^
_refine_ls_extinction_method SHELXL
_refine_ls_goodness_of_fit_all 1.055
_refine_ls_goodness_of_fit_obs 1.203
_refine_ls_hydrogen_treatment riding
_refine_ls_matrix_type full
_refine_ls_number_parameters 932
_refine_ls_number_reflns 7089
_refine_ls_number_restraints 4
_refine_ls_restrained_S_all 1.153
_refine_ls_restrained_S_obs 1.206
_refine_ls_R_factor_all 0.1854
_refine_ls_R_factor_obs 0.0819
_refine_ls_shift/esd_max 0.003
_refine_ls_shift/esd_mean 0.000
_refine_ls_structure_factor_coef Fsqd
_refine_ls_weighting_details 'w=1/[\s^2^(Fo^2^)+(0.1070P)^2^+11.8777P] where P=(Fo^2^+2Fc^2^)/3'
_refine_ls_weighting_scheme calc
_refine_ls_wR_factor_all 0.2800
_refine_ls_wR_factor_obs 0.1872
_reflns_number_observed 3330
_reflns_number_total 7118
_reflns_observed_criterion >2sigma(I)
_cod_depositor_comments
;
The following automatic conversions were performed:

'_refine_ls_weighting_scheme' value 'calc
w=1/[\s^2^(Fo^2^)+(0.1070P)^2^+11.8777P] where P=(Fo^2^+2Fc^2^)/3'
was changed to 'calc'. New tag '_refine_ls_weighting_details' was
created. The value of the new tag was set to
'w=1/[\s^2^(Fo^2^)+(0.1070P)^2^+11.8777P] where P=(Fo^2^+2Fc^2^)/3'.

Automatic conversion script
Id: cif_fix_values 3143 2015-03-26 13:38:13Z robertas 
;
_cod_original_cell_volume 7595.1(70)
_cod_database_code 4300222

loop_
_symmetry_equiv_pos_as_xyz
'x, y, z'
'-x+1/2, y+1/2, -z+1/2'
'-x, -y, -z'
'x-1/2, -y-1/2, z-1/2'

loop_
_atom_site_aniso_label
_atom_site_aniso_U_11
_atom_site_aniso_U_22
_atom_site_aniso_U_33
_atom_site_aniso_U_23
_atom_site_aniso_U_13
_atom_site_aniso_U_12
O1 0.051(4) 0.057(4) 0.032(4) -0.006(3) 0.012(4) 0.005(4)
O2 0.050(5) 0.057(4) 0.040(4) -0.005(4) 0.014(3) -0.002(4)
O3 0.043(4) 0.072(5) 0.039(4) -0.003(4) 0.016(4) -0.003(4)
O4 0.049(5) 0.055(4) 0.036(4) 0.001(3) 0.006(3) -0.002(4)
O5 0.047(4) 0.074(5) 0.030(4) 0.003(4) 0.004(4) -0.003(4)
O6 0.042(4) 0.080(5) 0.037(4) 0.009(4) 0.011(3) -0.001(4)
O7 0.049(4) 0.080(5) 0.036(4) 0.004(4) 0.008(4) 0.012(4)
O8 0.053(5) 0.068(5) 0.035(4) 0.005(4) 0.008(3) 0.017(4)
O9 0.117(7) 0.073(6) 0.098(7) -0.002(5) 0.058(6) 0.020(6)
O10 0.110(8) 0.107(7) 0.129(8) 0.019(6) 0.088(7) 0.015(6)
O11 0.107(7) 0.059(6) 0.097(7) 0.009(5) 0.042(5) -0.008(5)
O12 0.064(6) 0.084(6) 0.093(6) 0.013(5) 0.031(5) -0.011(5)
O13 0.213(13) 0.155(11) 0.096(8) 0.056(8) 0.061(8) 0.062(10)
O14 0.147(9) 0.196(11) 0.058(6) 0.006(7) 0.043(7) 0.040(8)
O15 0.081(7) 0.307(17) 0.092(8) 0.055(10) 0.000(6) 0.015(9)
O16 0.071(8) 0.180(13) 0.114(9) 0.036(9) 0.034(7) 0.031(8)
O17 0.090(6) 0.062(6) 0.095(6) -0.013(5) 0.015(5) 0.027(5)
O18 0.062(6) 0.102(7) 0.086(6) -0.008(5) 0.030(5) 0.002(5)
O19 0.107(8) 0.089(7) 0.100(8) 0.032(6) 0.038(6) -0.017(6)
O20 0.142(10) 0.182(11) 0.149(9) -0.034(8) 0.111(8) -0.026(8)
O21 0.184(11) 0.114(9) 0.122(9) -0.034(7) 0.077(8) -0.046(8)
O22 0.112(7) 0.134(8) 0.067(6) -0.005(6) 0.043(6) -0.014(6)
O23 0.073(6) 0.217(12) 0.093(7) -0.060(8) 0.002(6) 0.006(7)
O24 0.063(6) 0.119(8) 0.088(7) -0.015(6) 0.027(5) -0.006(6)
N1 0.061(6) 0.061(6) 0.034(5) 0.000(4) 0.011(5) -0.006(5)
N2 0.051(7) 0.102(8) 0.063(7) 0.005(6) 0.020(6) -0.005(6)
N3 0.053(6) 0.072(6) 0.042(6) 0.000(5) 0.007(5) 0.006(5)
N4 0.049(6) 0.085(7) 0.059(6) -0.001(5) 0.016(5) 0.008(5)
C1 0.077(8) 0.062(8) 0.049(7) 0.011(6) 0.015(6) -0.007(6)
C2 0.064(7) 0.038(7) 0.045(7) 0.010(5) 0.020(6) -0.002(6)
C3 0.053(7) 0.043(7) 0.027(6) 0.010(5) 0.008(5) 0.006(6)
C4 0.062(7) 0.037(6) 0.027(6) 0.002(5) 0.009(5) 0.003(6)
C5 0.041(7) 0.037(7) 0.025(5) 0.008(5) 0.007(5) 0.009(5)
C6 0.045(7) 0.038(7) 0.034(6) 0.000(5) 0.005(5) 0.003(6)
C7 0.052(7) 0.036(7) 0.026(6) 0.003(5) 0.002(5) 0.005(6)
C8 0.054(7) 0.042(7) 0.026(6) 0.006(5) 0.003(5) 0.008(6)
C9 0.065(8) 0.060(8) 0.051(7) -0.001(6) 0.011(6) 0.015(7)
C11 0.078(8) 0.055(8) 0.043(7) -0.008(5) 0.003(6) 0.022(6)
C12 0.047(6) 0.049(7) 0.033(6) 0.004(5) 0.003(5) 0.012(5)
C13 0.038(6) 0.042(7) 0.043(7) -0.003(6) 0.010(6) 0.010(5)
C14 0.046(7) 0.049(7) 0.053(8) -0.003(6) 0.017(6) 0.003(6)
C15 0.044(6) 0.041(7) 0.038(7) -0.004(5) 0.017(6) 0.001(5)
C16 0.037(6) 0.072(8) 0.024(7) 0.007(6) 0.009(5) 0.013(6)
C17 0.041(6) 0.056(7) 0.028(6) 0.010(6) 0.006(5) 0.016(6)
C18 0.041(6) 0.044(7) 0.030(7) -0.008(6) 0.002(5) 0.002(5)
C19 0.056(7) 0.055(7) 0.047(7) 0.001(6) 0.018(6) -0.011(6)
C21 0.066(8) 0.065(8) 0.056(7) -0.021(6) 0.014(6) -0.001(6)
C22 0.044(7) 0.042(7) 0.037(6) -0.010(5) 0.012(5) 0.000(5)
C23 0.047(7) 0.049(7) 0.025(6) -0.011(5) 0.001(5) 0.004(6)
C24 0.056(7) 0.046(6) 0.025(6) -0.009(5) 0.008(5) -0.007(6)
C25 0.039(7) 0.057(7) 0.031(6) -0.015(6) 0.002(5) -0.008(6)
C26 0.038(7) 0.053(7) 0.035(6) -0.011(6) 0.005(5) 0.006(6)
C27 0.044(7) 0.043(7) 0.030(6) -0.005(5) 0.005(5) 0.003(6)
C28 0.038(7) 0.055(7) 0.021(6) -0.002(5) 0.004(5) -0.004(6)
C29 0.054(8) 0.067(8) 0.047(7) 0.019(6) 0.012(6) 0.006(7)
C31 0.084(9) 0.074(9) 0.057(7) -0.010(6) 0.026(7) -0.004(7)
C32 0.056(7) 0.039(7) 0.046(7) -0.002(5) 0.015(6) -0.004(5)
C33 0.048(7) 0.053(7) 0.034(7) 0.000(6) 0.012(6) 0.001(6)
C34 0.057(7) 0.048(7) 0.047(7) 0.011(6) 0.022(6) -0.003(6)
C35 0.043(6) 0.048(7) 0.029(6) 0.008(5) 0.012(5) -0.002(5)
C36 0.047(7) 0.050(7) 0.046(8) -0.020(6) 0.021(6) -0.009(6)
C37 0.035(6) 0.056(7) 0.046(7) 0.000(6) 0.015(6) -0.002(6)
C38 0.039(7) 0.063(8) 0.036(7) 0.001(6) 0.008(6) 0.000(6)
C39 0.069(8) 0.071(8) 0.039(7) 0.005(6) 0.022(6) 0.033(6)
C41 0.068(7) 0.045(7) 0.037(7) 0.005(5) 0.014(6) -0.002(6)
C42 0.057(8) 0.055(7) 0.050(7) 0.010(5) 0.013(6) -0.010(6)
C43 0.077(10) 0.060(9) 0.068(9) 0.000(7) 0.017(8) 0.000(8)
C44 0.088(11) 0.115(12) 0.126(12) -0.009(10) 0.055(10) -0.016(10)
C45 0.224(23) 0.167(19) 0.319(30) -0.014(19) 0.204(23) -0.035(17)
C46 0.071(8) 0.060(7) 0.036(6) -0.009(5) 0.012(6) 0.001(6)
C47 0.077(10) 0.071(10) 0.068(9) -0.021(8) 0.035(8) -0.002(8)
C48 0.196(21) 0.146(17) 0.261(23) 0.056(15) 0.170(19) 0.026(15)
C49 0.169(21) 0.235(26) 0.379(38) 0.048(25) 0.144(24) 0.033(20)
C51 0.055(8) 0.069(8) 0.054(7) -0.001(6) 0.019(6) -0.007(6)
C52 0.055(8) 0.098(9) 0.082(9) 0.019(9) 0.035(7) 0.011(7)
C53 0.106(12) 0.123(14) 0.070(11) 0.026(11) 0.041(9) 0.034(10)
C54 0.233(24) 0.371(35) 0.095(16) 0.036(20) 0.071(16) 0.125(23)
C55 0.234(22) 0.243(22) 0.098(13) 0.006(14) 0.084(15) 0.019(18)
C56 0.054(9) 0.178(16) 0.086(11) 0.027(11) 0.016(9) 0.000(10)
C57 0.060(13) 0.248(28) 0.084(14) 0.035(17) 0.022(11) 0.003(16)
C58 0.146(19) 0.238(25) 0.267(28) 0.207(25) 0.148(20) 0.153(20)
C59 0.233(30) 0.159(22) 0.348(39) -0.012(23) 0.140(27) 0.010(19)
C61 0.060(7) 0.066(8) 0.030(6) -0.001(6) -0.001(6) 0.007(6)
C62 0.065(9) 0.083(8) 0.042(7) 0.003(6) 0.002(6) 0.009(7)
C63 0.059(9) 0.051(8) 0.045(7) 0.006(6) 0.003(6) 0.014(7)
C64 0.114(14) 0.166(17) 0.130(14) 0.012(12) 0.064(12) 0.035(13)
C65 0.260(29) 0.203(24) 0.408(39) -0.049(24) 0.258(30) -0.051(21)
C66 0.062(8) 0.085(8) 0.040(7) 0.004(6) 0.005(6) 0.018(7)
C67 0.081(11) 0.081(11) 0.097(12) 0.035(9) 0.040(10) 0.000(9)
C68 0.256(27) 0.170(21) 0.241(25) -0.041(18) 0.156(22) -0.077(19)
C71 0.044(7) 0.065(8) 0.062(7) 0.003(6) 0.019(6) 0.009(6)
C72 0.074(9) 0.094(9) 0.066(9) -0.010(8) 0.032(7) -0.002(7)
C73 0.082(10) 0.109(13) 0.072(10) -0.005(10) 0.037(8) -0.007(9)
C74 0.208(20) 0.206(20) 0.085(12) -0.052(14) 0.047(13) -0.019(16)
C75 0.201(19) 0.363(31) 0.080(12) 0.019(16) 0.089(13) 0.018(20)
C76 0.057(9) 0.114(12) 0.079(10) -0.004(9) 0.025(8) 0.029(8)
C77 0.050(10) 0.147(16) 0.078(11) -0.037(12) 0.012(9) -0.007(10)
C78 0.100(12) 0.144(16) 0.134(15) -0.074(13) 0.046(11) -0.062(12)
C79 0.188(20) 0.143(17) 0.184(20) -0.012(15) 0.091(17) -0.036(15)
Cl1 0.107(5) 0.098(5) 0.122(5) 0.025(4) 0.014(4) 0.014(4)
Cl2 0.089(4) 0.104(5) 0.119(5) 0.011(4) 0.010(4) -0.010(4)
Cl3 0.106(5) 0.132(5) 0.130(6) -0.018(4) 0.021(4) -0.009(4)

loop_
_atom_site_label
_atom_site_type_symbol
_atom_site_fract_x
_atom_site_fract_y
_atom_site_fract_z
_atom_site_U_iso_or_equiv
_atom_site_thermal_displace_type
_atom_site_occupancy
_atom_site_calc_flag
_atom_site_refinement_flags
_atom_site_disorder_group
O1 O 0.6335(4) 0.1847(4) -0.0351(2) 0.046(2) Uani 1 d . .
O2 O 0.7686(4) 0.1900(4) 0.0124(2) 0.049(2) Uani 1 d . .
O3 O 0.3641(3) 0.1845(4) 0.1017(2) 0.051(2) Uani 1 d . .
O4 O 0.3972(4) 0.1780(4) 0.0193(2) 0.048(2) Uani 1 d . .
O5 O 0.6389(4) 0.2063(4) 0.3340(2) 0.052(2) Uani 1 d . .
O6 O 0.5029(4) 0.2050(4) 0.2878(2) 0.053(2) Uani 1 d . .
O7 O 0.9086(4) 0.1953(4) 0.1986(3) 0.056(2) Uani 1 d . .
O8 O 0.8751(4) 0.1993(4) 0.2798(2) 0.053(2) Uani 1 d . .
O9 O 0.5855(5) 0.0351(5) -0.1111(3) 0.090(3) Uani 1 d . .
O10 O 0.5849(5) 0.1337(5) -0.1673(4) 0.104(3) Uani 1 d . .
O11 O 0.3301(5) 0.0238(5) -0.0514(3) 0.085(3) Uani 1 d . .
O12 O 0.2526(5) 0.1276(5) -0.0761(3) 0.079(2) Uani 1 d . .
O13 O 0.3765(8) 0.0533(8) 0.3158(4) 0.151(5) Uani 1 d . .
O14 O 0.3437(6) 0.1588(7) 0.3530(4) 0.131(4) Uani 1 d . .
O15 O 0.1747(6) 0.2062(9) 0.0990(4) 0.165(6) Uani 1 d . .
O16 O 0.2653(6) 0.2646(8) 0.1666(5) 0.120(4) Uani 1 d . .
O17 O 0.9352(5) 0.0341(5) 0.3490(3) 0.085(3) Uani 1 d . .
O18 O 1.0188(5) 0.1344(5) 0.3754(3) 0.082(2) Uani 1 d . .
O19 O 0.6854(6) 0.0511(6) 0.4080(4) 0.097(3) Uani 1 d . .
O20 O 0.6937(7) 0.1385(7) 0.4728(4) 0.143(4) Uani 1 d D .
O21 O 0.9031(7) 0.0314(7) -0.0026(4) 0.133(4) Uani 1 d . .
O22 O 0.9385(5) 0.1273(5) -0.0481(4) 0.100(3) Uani 1 d . .
O23 O 1.0956(5) 0.2131(7) 0.2044(4) 0.132(4) Uani 1 d . .
O24 O 1.0071(5) 0.2638(7) 0.1330(4) 0.089(3) Uani 1 d . .
N1 N 0.4471(5) 0.0990(4) -0.0897(3) 0.052(2) Uani 1 d . .
N2 N 0.3208(5) 0.1206(5) 0.2135(4) 0.071(3) Uani 1 d . .
N3 N 0.8226(5) 0.1164(5) 0.3873(3) 0.057(2) Uani 1 d . .
N4 N 0.9547(5) 0.1158(5) 0.0930(4) 0.064(3) Uani 1 d . .
C1 C 0.6797(6) 0.4177(5) 0.0153(4) 0.063(3) Uani 1 d . .
H1A H 0.6376(6) 0.4332(5) -0.0151(4) 0.080 Uiso 1 d R .
H1B H 0.6700(6) 0.4372(5) 0.0476(4) 0.080 Uiso 1 d R .
H1C H 0.7282(6) 0.4388(5) 0.0120(4) 0.080 Uiso 1 d R .
C2 C 0.6838(6) 0.3293(5) 0.0189(4) 0.048(3) Uani 1 d . .
H2A H 0.6963(6) 0.3126(5) -0.0130(4) 0.080 Uiso 1 d R .
C3 C 0.6048(6) 0.2916(6) 0.0176(3) 0.042(3) Uani 1 d . .
C4 C 0.5527(6) 0.3240(5) 0.0431(3) 0.043(2) Uani 1 d . .
H4A H 0.5659(6) 0.3738(5) 0.0603(3) 0.080 Uiso 1 d R .
C5 C 0.4836(5) 0.2879(5) 0.0442(3) 0.035(2) Uani 1 d . .
C6 C 0.4664(6) 0.2155(6) 0.0193(3) 0.040(2) Uani 1 d . .
C7 C 0.5159(6) 0.1795(5) -0.0067(3) 0.040(2) Uani 1 d . .
C8 C 0.5847(6) 0.2188(6) -0.0073(3) 0.042(3) Uani 1 d . .
C9 C 0.6997(6) 0.1428(6) -0.0043(4) 0.060(3) Uani 1 d . .
H9A H 0.7092(6) 0.1002(6) -0.0257(4) 0.080 Uiso 1 d R .
H9B H 0.6883(6) 0.1216(6) 0.0269(4) 0.080 Uiso 1 d R .
C11 C 0.4240(6) 0.4125(5) 0.0693(4) 0.061(3) Uani 1 d . .
H11A H 0.4109(6) 0.4270(5) 0.0321(4) 0.080 Uiso 1 d R .
H11B H 0.3839(6) 0.4310(5) 0.0846(4) 0.080 Uiso 1 d R .
H11C H 0.4734(6) 0.4353(5) 0.0881(4) 0.080 Uiso 1 d R .
C12 C 0.4296(5) 0.3241(5) 0.0737(3) 0.044(3) Uani 1 d . .
H12A H 0.3782(5) 0.3044(5) 0.0563(3) 0.080 Uiso 1 d R .
C13 C 0.4496(5) 0.2932(6) 0.1312(4) 0.041(3) Uani 1 d . .
C14 C 0.5017(5) 0.3332(6) 0.1742(4) 0.049(3) Uani 1 d . .
H14A H 0.5266(5) 0.3799(6) 0.1669(4) 0.080 Uiso 1 d R .
C15 C 0.5221(5) 0.3052(5) 0.2266(4) 0.040(2) Uani 1 d . .
C16 C 0.4869(5) 0.2357(6) 0.2354(4) 0.044(3) Uani 1 d . .
C17 C 0.4339(5) 0.1940(6) 0.1946(4) 0.043(3) Uani 1 d . .
C18 C 0.4192(5) 0.2249(6) 0.1429(4) 0.040(2) Uani 1 d . .
C19 C 0.3948(6) 0.1378(6) 0.0671(4) 0.052(3) Uani 1 d . .
H19A H 0.3623(6) 0.0925(6) 0.0568(4) 0.080 Uiso 1 d R .
H19B H 0.4467(6) 0.1208(6) 0.0858(4) 0.080 Uiso 1 d R .
C21 C 0.5810(6) 0.4328(6) 0.2707(4) 0.063(3) Uani 1 d . .
H21A H 0.6204(6) 0.4531(6) 0.3011(4) 0.080 Uiso 1 d R .
H21B H 0.5915(6) 0.4498(6) 0.2382(4) 0.080 Uiso 1 d R .
H21C H 0.5304(6) 0.4514(6) 0.2715(4) 0.080 Uiso 1 d R .
C22 C 0.5816(5) 0.3442(5) 0.2726(3) 0.041(2) Uani 1 d . .
H22A H 0.5696(5) 0.3294(5) 0.3051(3) 0.080 Uiso 1 d R .
C23 C 0.6618(5) 0.3079(6) 0.2757(4) 0.042(2) Uani 1 d . .
C24 C 0.7124(6) 0.3391(5) 0.2487(3) 0.043(3) Uani 1 d . .
H24A H 0.6981(6) 0.3867(5) 0.2290(3) 0.080 Uiso 1 d R .
C25 C 0.7836(6) 0.3046(6) 0.2484(4) 0.044(3) Uani 1 d . .
C26 C 0.8022(6) 0.2348(6) 0.2774(4) 0.043(3) Uani 1 d . .
C27 C 0.7547(6) 0.2010(5) 0.3051(3) 0.040(2) Uani 1 d . .
C28 C 0.6851(6) 0.2386(6) 0.3039(3) 0.039(2) Uani 1 d . .
C29 C 0.5727(6) 0.1611(6) 0.3055(4) 0.056(3) Uani 1 d . .
H29A H 0.5653(6) 0.1207(6) 0.3291(4) 0.080 Uiso 1 d R .
H29B H 0.5841(6) 0.1368(6) 0.2752(4) 0.080 Uiso 1 d R .
C31 C 0.8359(6) 0.4269(6) 0.2139(4) 0.070(3) Uani 1 d . .
H31A H 0.8714(6) 0.4450(6) 0.1946(4) 0.080 Uiso 1 d R .
H31B H 0.7834(6) 0.4426(6) 0.1953(4) 0.080 Uiso 1 d R .
H31C H 0.8504(6) 0.4488(6) 0.2494(4) 0.080 Uiso 1 d R .
C32 C 0.8368(6) 0.3385(5) 0.2174(4) 0.047(3) Uani 1 d . .
H32A H 0.8896(6) 0.3240(5) 0.2361(4) 0.080 Uiso 1 d R .
C33 C 0.8177(6) 0.3003(6) 0.1616(4) 0.045(3) Uani 1 d . .
C34 C 0.7644(6) 0.3329(6) 0.1169(4) 0.049(3) Uani 1 d . .
H34A H 0.7398(6) 0.3819(6) 0.1200(4) 0.080 Uiso 1 d R .
C35 C 0.7467(5) 0.2958(6) 0.0664(4) 0.039(2) Uani 1 d . .
C36 C 0.7832(6) 0.2261(6) 0.0625(4) 0.046(3) Uani 1 d . .
C37 C 0.8373(5) 0.1912(6) 0.1063(4) 0.045(3) Uani 1 d . .
C38 C 0.8527(5) 0.2294(6) 0.1558(4) 0.046(3) Uani 1 d . .
C39 C 0.8783(6) 0.1534(6) 0.2353(4) 0.059(3) Uani 1 d . .
H39A H 0.9126(6) 0.1102(6) 0.2484(4) 0.080 Uiso 1 d R .
H39B H 0.8273(6) 0.1332(6) 0.2175(4) 0.080 Uiso 1 d R .
C41 C 0.4966(6) 0.0997(5) -0.0326(3) 0.050(3) Uani 1 d . .
H41A H 0.5445(6) 0.0729(5) -0.0312(3) 0.080 Uiso 1 d R .
H41B H 0.4699(6) 0.0702(5) -0.0116(3) 0.080 Uiso 1 d R .
C42 C 0.3697(6) 0.1316(6) -0.0973(4) 0.055(3) Uani 1 d . .
H42A H 0.3445(6) 0.1338(6) -0.1351(4) 0.080 Uiso 1 d R .
H42B H 0.3756(6) 0.1841(6) -0.0839(4) 0.080 Uiso 1 d R .
C43 C 0.3180(8) 0.0869(8) -0.0719(5) 0.069(3) Uani 1 d . .
C44 C 0.1948(8) 0.0957(8) -0.0537(6) 0.104(5) Uani 1 d . .
H44A H 0.2206(8) 0.0625(8) -0.0243(6) 0.080 Uiso 1 d R .
H44B H 0.1582(8) 0.0647(8) -0.0800(6) 0.080 Uiso 1 d R .
C45 C 0.1531(12) 0.1535(12) -0.0366(9) 0.211(11) Uani 1 d . .
H45A H 0.1147(12) 0.1301(12) -0.0217(9) 0.316 Uiso 1 calc R .
H45B H 0.1272(12) 0.1859(12) -0.0665(9) 0.316 Uiso 1 calc R .
H45C H 0.1884(12) 0.1847(12) -0.0097(9) 0.316 Uiso 1 calc R .
C46 C 0.4865(6) 0.1371(6) -0.1261(4) 0.056(3) Uani 1 d . .
H46A H 0.5024(6) 0.1880(6) -0.1119(4) 0.080 Uiso 1 d R .
H46B H 0.4489(6) 0.1435(6) -0.1605(4) 0.080 Uiso 1 d R .
C47 C 0.5561(7) 0.0955(8) -0.1335(5) 0.069(3) Uani 1 d . .
C48 C 0.6535(11) 0.1000(10) -0.1788(8) 0.180(9) Uani 1 d D .
H48A H 0.6370(11) 0.0644(10) -0.2083(8) 0.080 Uiso 1 d R .
H48B H 0.6822(11) 0.0718(10) -0.1475(8) 0.080 Uiso 1 d R .
C49 C 0.7025(12) 0.1573(12) -0.1916(11) 0.247(12) Uani 1 d D .
H49A H 0.7469(12) 0.1326(12) -0.1988(11) 0.371 Uiso 1 calc R .
H49B H 0.7202(12) 0.1925(12) -0.1619(11) 0.371 Uiso 1 calc R .
H49C H 0.6736(12) 0.1857(12) -0.2227(11) 0.371 Uiso 1 calc R .
C51 C 0.3980(6) 0.1174(6) 0.2044(4) 0.059(3) Uani 1 d . .
H51A H 0.3953(6) 0.0835(6) 0.1745(4) 0.080 Uiso 1 d R .
H51B H 0.4334(6) 0.0945(6) 0.2356(4) 0.080 Uiso 1 d R .
C52 C 0.3159(6) 0.1625(7) 0.2607(5) 0.075(3) Uani 1 d . .
H52A H 0.2625(6) 0.1777(7) 0.2565(5) 0.080 Uiso 1 d R .
H52B H 0.3468(6) 0.2090(7) 0.2631(5) 0.080 Uiso 1 d R .
C53 C 0.3465(9) 0.1158(10) 0.3110(6) 0.096(5) Uani 1 d . .
C54 C 0.3707(12) 0.1258(14) 0.4045(7) 0.228(12) Uani 1 d . .
H54A H 0.4266(12) 0.1190(14) 0.4138(7) 0.080 Uiso 1 d R .
H54B H 0.3465(12) 0.0756(14) 0.4037(7) 0.080 Uiso 1 d R .
C55 C 0.3520(11) 0.1655(12) 0.4443(7) 0.184(8) Uani 1 d . .
H55A H 0.3728(11) 0.1387(12) 0.4778(7) 0.276 Uiso 1 calc R .
H55B H 0.2960(11) 0.1691(12) 0.4366(7) 0.276 Uiso 1 calc R .
H55C H 0.3740(11) 0.2170(12) 0.4469(7) 0.276 Uiso 1 calc R .
C56 C 0.2518(7) 0.1259(9) 0.1675(6) 0.107(5) Uani 1 d . .
H56A H 0.2084(7) 0.1059(9) 0.1786(6) 0.080 Uiso 1 d R .
H56B H 0.2608(7) 0.0905(9) 0.1411(6) 0.080 Uiso 1 d R .
C57 C 0.2268(10) 0.2025(16) 0.1403(8) 0.130(8) Uani 1 d . .
C58 C 0.2496(11) 0.3445(13) 0.1454(9) 0.199(14) Uani 1 d . .
H58A H 0.1946(11) 0.3564(13) 0.1345(9) 0.080 Uiso 1 d R .
H58B H 0.2697(11) 0.3496(13) 0.1149(9) 0.080 Uiso 1 d R .
C59 C 0.2943(15) 0.4043(13) 0.1828(11) 0.235(15) Uani 1 d . .
H59A H 0.2820(15) 0.4551(13) 0.1671(11) 0.352 Uiso 1 calc R .
H59B H 0.3495(15) 0.3947(13) 0.1896(11) 0.352 Uiso 1 calc R .
H59C H 0.2804(15) 0.4020(13) 0.2160(11) 0.352 Uiso 1 calc R .
C61 C 0.7733(6) 0.1206(6) 0.3314(3) 0.055(3) Uani 1 d . .
H61A H 0.7244(6) 0.0957(6) 0.3300(3) 0.080 Uiso 1 d R .
H61B H 0.7980(6) 0.0905(6) 0.3096(3) 0.080 Uiso 1 d R .
C62 C 0.9015(6) 0.1441(6) 0.3967(4) 0.066(3) Uani 1 d . .
H62A H 0.9262(6) 0.1472(6) 0.4347(4) 0.080 Uiso 1 d R .
H62B H 0.8990(6) 0.1957(6) 0.3821(4) 0.080 Uiso 1 d R .
C63 C 0.9520(7) 0.0963(7) 0.3704(4) 0.054(3) Uani 1 d . .
C64 C 1.0731(10) 0.1022(10) 0.3500(6) 0.130(6) Uani 1 d . .
H64A H 1.0466(10) 0.0764(10) 0.3171(6) 0.080 Uiso 1 d R .
H64B H 1.1058(10) 0.0653(10) 0.3739(6) 0.080 Uiso 1 d R .
C65 C 1.1244(14) 0.1546(13) 0.3418(11) 0.257(15) Uani 1 d . .
H65A H 1.1594(14) 0.1298(13) 0.3247(11) 0.385 Uiso 1 calc R .
H65B H 1.1540(14) 0.1760(13) 0.3757(11) 0.385 Uiso 1 calc R .
H65C H 1.0965(14) 0.1957(13) 0.3193(11) 0.385 Uiso 1 calc R .
C66 C 0.7848(6) 0.1530(6) 0.4252(4) 0.064(3) Uani 1 d . .
H66A H 0.7655(6) 0.2029(6) 0.4107(4) 0.080 Uiso 1 d R .
H66B H 0.8234(6) 0.1612(6) 0.4590(4) 0.080 Uiso 1 d R .
C67 C 0.7163(8) 0.1073(9) 0.4327(6) 0.083(4) Uani 1 d . .
C68 C 0.6163(10) 0.1173(13) 0.4785(10) 0.205(10) Uani 1 d D .
C69 C 0.6320(19) 0.0483(17) 0.5108(12) 0.190(13) Uiso 0.65 d PD .
C69' C 0.5690(31) 0.1679(29) 0.5010(23) 0.189(24) Uiso 0.35 d PD .
C71 C 0.8774(5) 0.1128(6) 0.1002(4) 0.056(3) Uani 1 d . .
H71A H 0.8822(5) 0.0843(6) 0.1328(4) 0.080 Uiso 1 d R .
H71B H 0.8437(5) 0.0834(6) 0.0714(4) 0.080 Uiso 1 d R .
C72 C 0.9603(7) 0.1492(7) 0.0432(5) 0.076(3) Uani 1 d . .
H72A H 1.0142(7) 0.1615(7) 0.0465(5) 0.080 Uiso 1 d R .
H72B H 0.9306(7) 0.1967(7) 0.0365(5) 0.080 Uiso 1 d R .
C73 C 0.9294(8) 0.0936(10) -0.0034(6) 0.085(4) Uani 1 d . .
C74 C 0.9138(11) 0.0828(10) -0.0974(6) 0.165(8) Uani 1 d . .
H74A H 0.8585(11) 0.0721(10) -0.1075(6) 0.080 Uiso 1 d R .
H74B H 0.9416(11) 0.0342(10) -0.0916(6) 0.080 Uiso 1 d R .
C75 C 0.9347(11) 0.1239(13) -0.1403(6) 0.205(11) Uani 1 d . .
H75A H 0.9181(11) 0.0940(13) -0.1728(6) 0.307 Uiso 1 calc R .
H75B H 0.9905(11) 0.1310(13) -0.1309(6) 0.307 Uiso 1 calc R .
H75C H 0.9093(11) 0.1738(13) -0.1457(6) 0.307 Uiso 1 calc R .
C76 C 1.0202(7) 0.1245(8) 0.1385(5) 0.082(4) Uani 1 d . .
H76A H 1.0644(7) 0.1034(8) 0.1288(5) 0.080 Uiso 1 d R .
H76B H 1.0113(7) 0.0919(8) 0.1663(5) 0.080 Uiso 1 d R .
C77 C 1.0438(8) 0.2051(11) 0.1620(7) 0.093(5) Uani 1 d . .
C78 C 1.0250(9) 0.3412(10) 0.1573(7) 0.123(6) Uani 1 d . .
H78A H 1.0802(9) 0.3514(10) 0.1658(7) 0.080 Uiso 1 d R .
H78B H 1.0089(9) 0.3455(10) 0.1896(7) 0.080 Uiso 1 d R .
C79 C 0.9787(11) 0.3986(10) 0.1145(8) 0.164(8) Uani 1 d . .
H79A H 0.9879(11) 0.4509(10) 0.1280(8) 0.246 Uiso 1 calc R .
H79B H 0.9237(11) 0.3870(10) 0.1062(8) 0.246 Uiso 1 calc R .
H79C H 0.9956(11) 0.3937(10) 0.0826(8) 0.246 Uiso 1 calc R .
C81 C 0.6375(10) 0.0799(9) 0.1553(7) 0.055(4) Uiso 0.60 d P .
H81 H 0.6179(10) 0.0609(9) 0.1183(7) 0.065 Uiso 1 calc R .
Cl1 Cl 0.6436(4) 0.1720(4) 0.1430(3) 0.113(2) Uani 0.60 d P .
Cl2 Cl 0.5667(3) 0.0534(3) 0.1773(2) 0.108(2) Uani 0.60 d P .
Cl3 Cl 0.7208(4) 0.0281(4) 0.1747(3) 0.125(2) Uani 0.60 d P .

loop_
_atom_type_symbol
_atom_type_description
_atom_type_scat_dispersion_real
_atom_type_scat_dispersion_imag
_atom_type_scat_source
C C 0.0033 0.0016 'International Tables Vol C Tables 4.2.6.8 and 6.1.1.4'
H H 0.0000 0.0000 'International Tables Vol C Tables 4.2.6.8 and 6.1.1.4'
N N 0.0061 0.0033 'International Tables Vol C Tables 4.2.6.8 and 6.1.1.4'
O O 0.0106 0.0060 'International Tables Vol C Tables 4.2.6.8 and 6.1.1.4'
Cl Cl 0.1484 0.1585 'International Tables Vol C Tables 4.2.6.8 and 6.1.1.4'

loop_
_geom_angle_atom_site_label_1
_geom_angle_atom_site_label_2
_geom_angle_atom_site_label_3
_geom_angle
_geom_angle_site_symmetry_1
_geom_angle_site_symmetry_3
_geom_angle_publ_flag
C8 O1 C9 117.1(7) . . ?
C36 O2 C9 116.9(7) . . ?
C18 O3 C19 116.6(7) . . ?
C6 O4 C19 117.7(7) . . ?
C28 O5 C29 116.9(7) . . ?
C16 O6 C29 115.7(7) . . ?
C38 O7 C39 115.4(7) . . ?
C39 O8 C26 116.8(7) . . ?
C47 O10 C48 116.5(11) . . ?
C43 O12 C44 118.4(10) . . ?
C53 O14 C54 118.3(14) . . ?
C57 O16 C58 122.2(17) . . ?
C63 O18 C64 117.8(11) . . ?
C67 O20 C68 118.4(14) . . ?
C73 O22 C74 117.0(12) . . ?
C77 O24 C78 115.7(12) . . ?
C42 N1 C46 110.2(8) . . ?
C42 N1 C41 113.7(7) . . ?
C46 N1 C41 112.3(7) . . ?
C52 N2 C56 115.4(10) . . ?
C52 N2 C51 116.1(9) . . ?
C56 N2 C51 118.9(9) . . ?
C62 N3 C61 115.8(8) . . ?
C62 N3 C66 110.5(8) . . ?
C61 N3 C66 112.3(8) . . ?
C76 N4 C71 119.2(9) . . ?
C76 N4 C72 117.2(9) . . ?
C71 N4 C72 116.1(9) . . ?
C1 C2 C35 115.9(8) . . ?
C1 C2 C3 113.0(8) . . ?
C35 C2 C3 108.5(7) . . ?
C4 C3 C8 117.1(9) . . ?
C4 C3 C2 123.0(9) . . ?
C8 C3 C2 119.8(9) . . ?
C5 C4 C3 122.8(9) . . ?
C4 C5 C6 118.1(9) . . ?
C4 C5 C12 121.1(9) . . ?
C6 C5 C12 120.7(9) . . ?
O4 C6 C7 118.3(9) . . ?
O4 C6 C5 119.5(9) . . ?
C7 C6 C5 122.2(9) . . ?
C6 C7 C8 117.6(9) . . ?
C6 C7 C41 121.1(9) . . ?
C8 C7 C41 121.2(9) . . ?
C7 C8 O1 118.3(9) . . ?
C7 C8 C3 122.3(9) . . ?
O1 C8 C3 119.5(9) . . ?
O1 C9 O2 112.8(8) . . ?
C5 C12 C11 114.1(8) . . ?
C5 C12 C13 110.1(7) . . ?
C11 C12 C13 114.2(8) . . ?
C18 C13 C14 117.1(9) . . ?
C18 C13 C12 121.2(9) . . ?
C14 C13 C12 121.7(9) . . ?
C15 C14 C13 122.6(9) . . ?
C14 C15 C16 116.7(9) . . ?
C14 C15 C22 123.5(9) . . ?
C16 C15 C22 119.8(9) . . ?
C15 C16 C17 123.4(9) . . ?
C15 C16 O6 119.9(9) . . ?
C17 C16 O6 116.7(9) . . ?
C18 C17 C16 116.0(9) . . ?
C18 C17 C51 121.1(9) . . ?
C16 C17 C51 122.8(8) . . ?
C13 C18 C17 124.2(9) . . ?
C13 C18 O3 119.3(8) . . ?
C17 C18 O3 116.4(9) . . ?
O3 C19 O4 112.7(7) . . ?
C15 C22 C21 114.9(8) . . ?
C15 C22 C23 107.1(7) . . ?
C21 C22 C23 114.0(8) . . ?
C24 C23 C28 116.9(9) . . ?
C24 C23 C22 122.5(9) . . ?
C28 C23 C22 120.5(9) . . ?
C23 C24 C25 123.6(9) . . ?
C24 C25 C26 115.7(9) . . ?
C24 C25 C32 122.7(9) . . ?
C26 C25 C32 121.6(9) . . ?
C27 C26 C25 123.6(9) . . ?
C27 C26 O8 118.7(9) . . ?
C25 C26 O8 117.7(9) . . ?
C26 C27 C28 117.6(9) . . ?
C26 C27 C61 121.6(9) . . ?
C28 C27 C61 120.4(9) . . ?
C27 C28 O5 117.6(9) . . ?
C27 C28 C23 122.6(9) . . ?
O5 C28 C23 119.8(9) . . ?
O6 C29 O5 113.5(8) . . ?
C25 C32 C31 114.5(8) . . ?
C25 C32 C33 109.3(7) . . ?
C31 C32 C33 112.0(8) . . ?
C38 C33 C34 118.8(9) . . ?
C38 C33 C32 119.1(9) . . ?
C34 C33 C32 122.0(9) . . ?
C33 C34 C35 120.9(9) . . ?
C36 C35 C34 118.2(9) . . ?
C36 C35 C2 121.4(9) . . ?
C34 C35 C2 120.2(9) . . ?
C35 C36 O2 118.9(9) . . ?
C35 C36 C37 122.8(9) . . ?
O2 C36 C37 118.2(9) . . ?
C36 C37 C38 117.3(9) . . ?
C36 C37 C71 121.3(9) . . ?
C38 C37 C71 121.5(9) . . ?
C33 C38 O7 121.4(9) . . ?
C33 C38 C37 121.9(9) . . ?
O7 C38 C37 116.6(9) . . ?
O8 C39 O7 112.2(8) . . ?
N1 C41 C7 116.2(7) . . ?
N1 C42 C43 115.0(9) . . ?
O11 C43 O12 123.6(12) . . ?
O11 C43 C42 127.4(13) . . ?
O12 C43 C42 109.0(11) . . ?
C45 C44 O12 111.5(13) . . ?
N1 C46 C47 115.6(9) . . ?
O9 C47 O10 123.1(11) . . ?
O9 C47 C46 126.9(12) . . ?
O10 C47 C46 110.0(12) . . ?
C49 C48 O10 112.3(15) . . ?
N2 C51 C17 117.0(8) . . ?
N2 C52 C53 112.3(11) . . ?
O13 C53 O14 122.3(14) . . ?
O13 C53 C52 128.0(15) . . ?
O14 C53 C52 109.3(14) . . ?
C55 C54 O14 115.5(18) . . ?
N2 C56 C57 120.7(14) . . ?
O15 C57 O16 124.3(23) . . ?
O15 C57 C56 121.1(23) . . ?
O16 C57 C56 114.6(15) . . ?
O16 C58 C59 112.9(19) . . ?
N3 C61 C27 118.5(8) . . ?
N3 C62 C63 114.7(10) . . ?
O17 C63 O18 125.6(11) . . ?
O17 C63 C62 126.1(12) . . ?
O18 C63 C62 108.3(10) . . ?
C65 C64 O18 113.1(16) . . ?
N3 C66 C67 113.6(10) . . ?
O19 C67 O20 123.1(13) . . ?
O19 C67 C66 127.9(14) . . ?
O20 C67 C66 108.9(13) . . ?
C69 C68 C69' 107.4(32) . . ?
C69 C68 O20 103.4(21) . . ?
C69' C68 O20 124.1(29) . . ?
N4 C71 C37 117.6(8) . . ?
N4 C72 C73 111.4(10) . . ?
O21 C73 O22 123.6(14) . . ?
O21 C73 C72 128.1(14) . . ?
O22 C73 C72 108.3(13) . . ?
O22 C74 C75 110.0(15) . . ?
N4 C76 C77 120.0(11) . . ?
O23 C77 O24 123.7(16) . . ?
O23 C77 C76 120.9(17) . . ?
O24 C77 C76 115.4(13) . . ?
O24 C78 C79 105.1(13) . . ?
Cl2 C81 Cl1 116.9(10) . . ?
Cl2 C81 Cl3 117.5(10) . . ?
Cl1 C81 Cl3 118.2(10) . . ?

loop_
_geom_bond_atom_site_label_1
_geom_bond_atom_site_label_2
_geom_bond_distance
_geom_bond_site_symmetry_2
_geom_bond_publ_flag
O1 C8 1.402(10) . ?
O1 C9 1.419(10) . ?
O2 C36 1.399(10) . ?
O2 C9 1.430(11) . ?
O3 C18 1.412(10) . ?
O3 C19 1.420(10) . ?
O4 C6 1.387(10) . ?
O4 C19 1.432(10) . ?
O5 C28 1.396(10) . ?
O5 C29 1.429(11) . ?
O6 C16 1.412(10) . ?
O6 C29 1.413(10) . ?
O7 C38 1.395(10) . ?
O7 C39 1.413(10) . ?
O8 C39 1.412(10) . ?
O8 C26 1.417(10) . ?
O9 C47 1.231(13) . ?
O10 C47 1.308(13) . ?
O10 C48 1.45(2) . ?
O11 C43 1.199(12) . ?
O12 C43 1.333(13) . ?
O12 C44 1.425(13) . ?
O13 C53 1.188(15) . ?
O14 C53 1.33(2) . ?
O14 C54 1.41(2) . ?
O15 C57 1.21(2) . ?
O16 C57 1.34(2) . ?
O16 C58 1.47(2) . ?
O17 C63 1.201(12) . ?
O18 C63 1.329(12) . ?
O18 C64 1.424(14) . ?
O19 C67 1.202(15) . ?
O20 C67 1.33(2) . ?
O20 C68 1.470(10) . ?
O21 C73 1.168(14) . ?
O22 C73 1.347(14) . ?
O22 C74 1.447(15) . ?
O23 C77 1.228(14) . ?
O24 C77 1.32(2) . ?
O24 C78 1.467(15) . ?
N1 C42 1.446(11) . ?
N1 C46 1.477(11) . ?
N1 C41 1.497(10) . ?
N2 C52 1.445(13) . ?
N2 C56 1.454(14) . ?
N2 C51 1.458(12) . ?
N3 C62 1.435(12) . ?
N3 C61 1.470(11) . ?
N3 C66 1.477(11) . ?
N4 C76 1.415(13) . ?
N4 C71 1.438(11) . ?
N4 C72 1.442(12) . ?
C1 C2 1.521(12) . ?
C2 C35 1.524(12) . ?
C2 C3 1.536(12) . ?
C3 C4 1.398(12) . ?
C3 C8 1.406(12) . ?
C4 C5 1.383(11) . ?
C5 C6 1.395(12) . ?
C5 C12 1.517(12) . ?
C6 C7 1.395(12) . ?
C7 C8 1.399(12) . ?
C7 C41 1.522(12) . ?
C11 C12 1.523(12) . ?
C12 C13 1.528(12) . ?
C13 C18 1.361(12) . ?
C13 C14 1.413(12) . ?
C14 C15 1.390(12) . ?
C15 C16 1.394(12) . ?
C15 C22 1.512(12) . ?
C16 C17 1.399(12) . ?
C17 C18 1.397(12) . ?
C17 C51 1.515(12) . ?
C21 C22 1.521(12) . ?
C22 C23 1.536(12) . ?
C23 C24 1.393(12) . ?
C23 C28 1.396(12) . ?
C24 C25 1.399(12) . ?
C25 C26 1.404(12) . ?
C25 C32 1.518(12) . ?
C26 C27 1.379(12) . ?
C27 C28 1.388(12) . ?
C27 C61 1.534(12) . ?
C31 C32 1.519(12) . ?
C32 C33 1.538(12) . ?
C33 C38 1.392(12) . ?
C33 C34 1.393(12) . ?
C34 C35 1.412(12) . ?
C35 C36 1.379(12) . ?
C36 C37 1.399(12) . ?
C37 C38 1.401(12) . ?
C37 C71 1.551(12) . ?
C42 C43 1.486(14) . ?
C44 C45 1.38(2) . ?
C46 C47 1.485(14) . ?
C48 C49 1.413(10) . ?
C52 C53 1.50(2) . ?
C54 C55 1.35(2) . ?
C56 C57 1.50(2) . ?
C58 C59 1.48(3) . ?
C62 C63 1.513(14) . ?
C64 C65 1.34(2) . ?
C66 C67 1.50(2) . ?
C68 C69 1.432(10) . ?
C68 C69' 1.442(11) . ?
C72 C73 1.52(2) . ?
C74 C75 1.45(2) . ?
C76 C77 1.52(2) . ?
C78 C79 1.54(2) . ?
C81 Cl2 1.59(2) . ?
C81 Cl1 1.62(2) . ?
C81 Cl3 1.68(2) . ?

loop_
_geom_torsion_atom_site_label_1
_geom_torsion_atom_site_label_2
_geom_torsion_atom_site_label_3
_geom_torsion_atom_site_label_4
_geom_torsion
_geom_torsion_site_symmetry_1
_geom_torsion_site_symmetry_2
_geom_torsion_site_symmetry_3
_geom_torsion_site_symmetry_4
_geom_torsion_publ_flag
C1 C2 C3 C4 -38.0(12) . . . . ?
C35 C2 C3 C4 91.9(10) . . . . ?
C1 C2 C3 C8 146.1(8) . . . . ?
C35 C2 C3 C8 -83.9(10) . . . . ?
C8 C3 C4 C5 -0.6(12) . . . . ?
C2 C3 C4 C5 -176.5(8) . . . . ?
C3 C4 C5 C6 1.0(12) . . . . ?
C3 C4 C5 C12 178.4(8) . . . . ?
C19 O4 C6 C7 102.0(9) . . . . ?
C19 O4 C6 C5 -79.2(10) . . . . ?
C4 C5 C6 O4 -179.4(7) . . . . ?
C12 C5 C6 O4 3.2(12) . . . . ?
C4 C5 C6 C7 -0.6(12) . . . . ?
C12 C5 C6 C7 -178.0(8) . . . . ?
O4 C6 C7 C8 178.6(7) . . . . ?
C5 C6 C7 C8 -0.2(12) . . . . ?
O4 C6 C7 C41 -2.4(12) . . . . ?
C5 C6 C7 C41 178.7(8) . . . . ?
C6 C7 C8 O1 -177.5(7) . . . . ?
C41 C7 C8 O1 3.6(12) . . . . ?
C6 C7 C8 C3 0.6(12) . . . . ?
C41 C7 C8 C3 -178.3(8) . . . . ?
C9 O1 C8 C7 -98.9(10) . . . . ?
C9 O1 C8 C3 82.9(10) . . . . ?
C4 C3 C8 C7 -0.2(12) . . . . ?
C2 C3 C8 C7 175.8(8) . . . . ?
C4 C3 C8 O1 177.8(7) . . . . ?
C2 C3 C8 O1 -6.1(12) . . . . ?
C8 O1 C9 O2 -92.3(9) . . . . ?
C36 O2 C9 O1 92.3(10) . . . . ?
C4 C5 C12 C11 37.6(11) . . . . ?
C6 C5 C12 C11 -145.1(8) . . . . ?
C4 C5 C12 C13 -92.4(10) . . . . ?
C6 C5 C12 C13 84.9(10) . . . . ?
C5 C12 C13 C18 -84.8(10) . . . . ?
C11 C12 C13 C18 145.3(9) . . . . ?
C5 C12 C13 C14 93.6(10) . . . . ?
C11 C12 C13 C14 -36.3(12) . . . . ?
C18 C13 C14 C15 0.1(13) . . . . ?
C12 C13 C14 C15 -178.4(8) . . . . ?
C13 C14 C15 C16 -1.7(13) . . . . ?
C13 C14 C15 C22 175.9(8) . . . . ?
C14 C15 C16 C17 0.6(13) . . . . ?
C22 C15 C16 C17 -177.1(8) . . . . ?
C14 C15 C16 O6 -178.0(8) . . . . ?
C22 C15 C16 O6 4.3(12) . . . . ?
C29 O6 C16 C15 -82.6(10) . . . . ?
C29 O6 C16 C17 98.7(9) . . . . ?
C15 C16 C17 C18 1.9(13) . . . . ?
O6 C16 C17 C18 -179.5(7) . . . . ?
C15 C16 C17 C51 178.1(8) . . . . ?
O6 C16 C17 C51 -3.3(12) . . . . ?
C14 C13 C18 C17 2.6(13) . . . . ?
C12 C13 C18 C17 -178.8(8) . . . . ?
C14 C13 C18 O3 177.2(8) . . . . ?
C12 C13 C18 O3 -4.3(12) . . . . ?
C16 C17 C18 C13 -3.6(13) . . . . ?
C51 C17 C18 C13 -179.9(8) . . . . ?
C16 C17 C18 O3 -178.3(7) . . . . ?
C51 C17 C18 O3 5.5(12) . . . . ?
C19 O3 C18 C13 81.1(10) . . . . ?
C19 O3 C18 C17 -103.9(9) . . . . ?
C18 O3 C19 O4 -94.4(9) . . . . ?
C6 O4 C19 O3 93.9(9) . . . . ?
C14 C15 C22 C21 36.7(12) . . . . ?
C16 C15 C22 C21 -145.8(8) . . . . ?
C14 C15 C22 C23 -91.0(10) . . . . ?
C16 C15 C22 C23 86.6(10) . . . . ?
C15 C22 C23 C24 91.6(10) . . . . ?
C21 C22 C23 C24 -36.6(11) . . . . ?
C15 C22 C23 C28 -84.9(10) . . . . ?
C21 C22 C23 C28 147.0(8) . . . . ?
C28 C23 C24 C25 0.4(12) . . . . ?
C22 C23 C24 C25 -176.2(8) . . . . ?
C23 C24 C25 C26 0.1(12) . . . . ?
C23 C24 C25 C32 178.2(8) . . . . ?
C24 C25 C26 C27 -0.2(12) . . . . ?
C32 C25 C26 C27 -178.4(8) . . . . ?
C24 C25 C26 O8 -177.8(7) . . . . ?
C32 C25 C26 O8 4.0(12) . . . . ?
C39 O8 C26 C27 100.7(10) . . . . ?
C39 O8 C26 C25 -81.6(10) . . . . ?
C25 C26 C27 C28 -0.1(13) . . . . ?
O8 C26 C27 C28 177.4(7) . . . . ?
C25 C26 C27 C61 173.7(8) . . . . ?
O8 C26 C27 C61 -8.8(12) . . . . ?
C26 C27 C28 O5 -177.0(8) . . . . ?
C61 C27 C28 O5 9.1(12) . . . . ?
C26 C27 C28 C23 0.6(13) . . . . ?
C61 C27 C28 C23 -173.2(8) . . . . ?
C29 O5 C28 C27 -100.8(9) . . . . ?
C29 O5 C28 C23 81.5(10) . . . . ?
C24 C23 C28 C27 -0.8(12) . . . . ?
C22 C23 C28 C27 175.9(8) . . . . ?
C24 C23 C28 O5 176.9(7) . . . . ?
C22 C23 C28 O5 -6.5(12) . . . . ?
C16 O6 C29 O5 92.6(9) . . . . ?
C28 O5 C29 O6 -91.9(9) . . . . ?
C24 C25 C32 C31 33.2(12) . . . . ?
C26 C25 C32 C31 -148.8(9) . . . . ?
C24 C25 C32 C33 -93.4(10) . . . . ?
C26 C25 C32 C33 84.7(10) . . . . ?
C25 C32 C33 C38 -84.8(10) . . . . ?
C31 C32 C33 C38 147.2(9) . . . . ?
C25 C32 C33 C34 92.9(11) . . . . ?
C31 C32 C33 C34 -35.1(12) . . . . ?
C38 C33 C34 C35 -1.0(13) . . . . ?
C32 C33 C34 C35 -178.6(8) . . . . ?
C33 C34 C35 C36 0.4(13) . . . . ?
C33 C34 C35 C2 175.5(8) . . . . ?
C1 C2 C35 C36 -147.8(9) . . . . ?
C3 C2 C35 C36 83.9(10) . . . . ?
C1 C2 C35 C34 37.2(12) . . . . ?
C3 C2 C35 C34 -91.1(10) . . . . ?
C34 C35 C36 O2 -177.6(8) . . . . ?
C2 C35 C36 O2 7.4(12) . . . . ?
C34 C35 C36 C37 -0.6(13) . . . . ?
C2 C35 C36 C37 -175.7(8) . . . . ?
C9 O2 C36 C35 -83.7(10) . . . . ?
C9 O2 C36 C37 99.2(10) . . . . ?
C35 C36 C37 C38 1.3(13) . . . . ?
O2 C36 C37 C38 178.3(8) . . . . ?
C35 C36 C37 C71 -179.8(8) . . . . ?
O2 C36 C37 C71 -2.8(12) . . . . ?
C34 C33 C38 O7 177.7(8) . . . . ?
C32 C33 C38 O7 -4.6(13) . . . . ?
C34 C33 C38 C37 1.7(14) . . . . ?
C32 C33 C38 C37 179.5(8) . . . . ?
C39 O7 C38 C33 81.2(11) . . . . ?
C39 O7 C38 C37 -102.6(9) . . . . ?
C36 C37 C38 C33 -1.9(13) . . . . ?
C71 C37 C38 C33 179.2(8) . . . . ?
C36 C37 C38 O7 -178.0(8) . . . . ?
C71 C37 C38 O7 3.1(12) . . . . ?
C26 O8 C39 O7 96.8(10) . . . . ?
C38 O7 C39 O8 -94.9(10) . . . . ?
C42 N1 C41 C7 -62.6(11) . . . . ?
C46 N1 C41 C7 63.4(11) . . . . ?
C6 C7 C41 N1 88.5(10) . . . . ?
C8 C7 C41 N1 -92.6(10) . . . . ?
C46 N1 C42 C43 167.3(8) . . . . ?
C41 N1 C42 C43 -65.7(11) . . . . ?
C44 O12 C43 O11 2.1(17) . . . . ?
C44 O12 C43 C42 -179.3(9) . . . . ?
N1 C42 C43 O11 -8.9(17) . . . . ?
N1 C42 C43 O12 172.6(8) . . . . ?
C43 O12 C44 C45 149.7(15) . . . . ?
C42 N1 C46 C47 -163.9(8) . . . . ?
C41 N1 C46 C47 68.2(11) . . . . ?
C48 O10 C47 O9 1.7(19) . . . . ?
C48 O10 C47 C46 -179.9(12) . . . . ?
N1 C46 C47 O9 -3.1(16) . . . . ?
N1 C46 C47 O10 178.6(9) . . . . ?
C47 O10 C48 C49 -150.3(17) . . . . ?
C52 N2 C51 C17 -63.1(12) . . . . ?
C56 N2 C51 C17 81.5(13) . . . . ?
C18 C17 C51 N2 -88.2(11) . . . . ?
C16 C17 C51 N2 95.8(11) . . . . ?
C56 N2 C52 C53 136.1(11) . . . . ?
C51 N2 C52 C53 -78.0(12) . . . . ?
C54 O14 C53 O13 -6.1(25) . . . . ?
C54 O14 C53 C52 -179.4(14) . . . . ?
N2 C52 C53 O13 4.4(23) . . . . ?
N2 C52 C53 O14 177.2(10) . . . . ?
C53 O14 C54 C55 -167.1(18) . . . . ?
C52 N2 C56 C57 64.2(15) . . . . ?
C51 N2 C56 C57 -80.7(16) . . . . ?
C58 O16 C57 O15 -3.2(24) . . . . ?
C58 O16 C57 C56 178.7(12) . . . . ?
N2 C56 C57 O15 172.4(13) . . . . ?
N2 C56 C57 O16 -9.5(20) . . . . ?
C57 O16 C58 C59 175.6(17) . . . . ?
C62 N3 C61 C27 -63.6(12) . . . . ?
C66 N3 C61 C27 64.7(12) . . . . ?
C26 C27 C61 N3 90.1(11) . . . . ?
C28 C27 C61 N3 -96.3(11) . . . . ?
C61 N3 C62 C63 -65.7(11) . . . . ?
C66 N3 C62 C63 165.1(8) . . . . ?
C64 O18 C63 O17 4.9(16) . . . . ?
C64 O18 C63 C62 -175.7(10) . . . . ?
N3 C62 C63 O17 -9.9(15) . . . . ?
N3 C62 C63 O18 170.7(8) . . . . ?
C63 O18 C64 C65 159.2(17) . . . . ?
C62 N3 C66 C67 -158.1(9) . . . . ?
C61 N3 C66 C67 70.8(11) . . . . ?
C68 O20 C67 O19 -16.3(23) . . . . ?
C68 O20 C67 C66 164.3(14) . . . . ?
N3 C66 C67 O19 -8.2(18) . . . . ?
N3 C66 C67 O20 171.1(10) . . . . ?
C67 O20 C68 C69 87.6(23) . . . . ?
C67 O20 C68 C69' -150.2(36) . . . . ?
C76 N4 C71 C37 81.9(12) . . . . ?
C72 N4 C71 C37 -67.1(12) . . . . ?
C36 C37 C71 N4 97.7(11) . . . . ?
C38 C37 C71 N4 -83.5(11) . . . . ?
C76 N4 C72 C73 135.9(10) . . . . ?
C71 N4 C72 C73 -74.4(12) . . . . ?
C74 O22 C73 O21 0.2(21) . . . . ?
C74 O22 C73 C72 178.8(11) . . . . ?
N4 C72 C73 O21 0.3(21) . . . . ?
N4 C72 C73 O22 -178.2(9) . . . . ?
C73 O22 C74 C75 -174.3(14) . . . . ?
C71 N4 C76 C77 -82.6(13) . . . . ?
C72 N4 C76 C77 66.2(14) . . . . ?
C78 O24 C77 O23 -7.1(18) . . . . ?
C78 O24 C77 C76 175.4(10) . . . . ?
N4 C76 C77 O23 172.9(11) . . . . ?
N4 C76 C77 O24 -9.5(16) . . . . ?
C77 O24 C78 C79 177.0(12) . . . . ?
